data_1532695
loop_
_publ_author_name
'Boudaren, C.'
'Auffredic, J.P.'
'Bataille, T.'
'Louer, D.'

_publ_section_title
;
 Synthesis, structure determination from powder diffraction data and
 thermal behaviour of titanium(IV) oxalate (Ti2 O3 (H2 O)2) (C2 O4) * (H2
 O)
;
_journal_name_full 'Solid State Sciences'
_journal_page_first 175
_journal_page_last 182
_journal_volume 5
_journal_year 2003
_chemical_formula_sum 'C2 H4 O9 Ti2'
_chemical_name_systematic '(Ti2 O3 (H2 O)2) (C2 O4)'
_space_group_IT_number 64
_symmetry_space_group_name_Hall '-C 2ac 2'
_symmetry_space_group_name_H-M 'C m c a'
_cell_angle_alpha 90
_cell_angle_beta 90
_cell_angle_gamma 90
_cell_formula_units_Z 8
_cell_length_a 15.436
_cell_length_b 10.421
_cell_length_c 9.692
_cell_volume 1559.041
_citation_journal_id_ASTM SSSCFJ
_cod_data_source_file Boudaren_SSSCFJ_2003_975.cif
_cod_data_source_block C2H4O9Ti2
_cod_database_code 1532695

loop_
_symmetry_equiv_pos_as_xyz
x,y,z
-x+1/2,-y,z+1/2
x,-y,-z
-x+1/2,y,-z+1/2
-x,-y,-z
x-1/2,y,-z-1/2
-x,y,z
x-1/2,-y,z-1/2
x+1/2,y+1/2,z
-x+1,-y+1/2,z+1/2
x+1/2,-y+1/2,-z
-x+1,y+1/2,-z+1/2
-x+1/2,-y+1/2,-z
x,y+1/2,-z-1/2
-x+1/2,y+1/2,z
x,-y+1/2,z-1/2

loop_
_atom_site_label
_atom_site_type_symbol
_atom_site_fract_x
_atom_site_fract_y
_atom_site_fract_z
_atom_site_occupancy
_atom_site_U_iso_or_equiv
O5 O-2 0.3051 0 0.5 1 0.0
O3 O-2 0.25 0.1046 0.75 1 0.0
Ti1 Ti+4 0.3168 0.1437 0.6016 1 0.0
O2 O-2 0.4308 0.1976 0.4776 1 0.0
O1 O-2 0.43 0.0773 0.7239 1 0.0
C1 C+3 0.5 0.098 0.66 1 0.0
O6 O-2 0.3594 0.32 0.6998 1 0.0
O4 O-2 0.25 0.25 0.5 1 0.0
C2 C+3 0.5 0.181 0.534 1 0.0
